data_1573800
_journal_paper_doi 10.1039/D4CC06597B
_chemical_formula_moiety 'C21 H19 Br2 N O2'
_chemical_formula_sum 'C21 H19 Br2 N O2'
_chemical_formula_weight 477.19
_space_group_crystal_system monoclinic
_space_group_IT_number 15
_space_group_name_Hall '-I 2ya'
_space_group_name_H-M_alt 'I 1 2/a 1'
_atom_sites_solution_hydrogens mixed
_atom_sites_solution_primary dual
_audit_creation_date 2024-12-13
_audit_creation_method
;
Olex2 1.5
(compiled 2024.02.16 svn.r378c4104 for OlexSys, GUI svn.r6928)
;
_audit_update_record
;
2024-12-13 deposited with the CCDC.	2025-01-29 downloaded from the CCDC.
;
_cell_angle_alpha 90
_cell_angle_beta 109.0437(14)
_cell_angle_gamma 90
_cell_formula_units_Z 8
_cell_length_a 16.9874(2)
_cell_length_b 9.81932(13)
_cell_length_c 24.6758(3)
_cell_measurement_reflns_used 10373
_cell_measurement_temperature 149.99(10)
_cell_measurement_theta_max 75.8830
_cell_measurement_theta_min 3.7870
_cell_volume 3890.77(9)
_computing_cell_refinement 'CrysAlisPro 1.171.43.143a (Rigaku OD, 2024)'
_computing_data_collection 'CrysAlisPro 1.171.43.143a (Rigaku OD, 2024)'
_computing_data_reduction 'CrysAlisPro 1.171.43.143a (Rigaku OD, 2024)'
_computing_molecular_graphics 'Olex2 1.5 (Dolomanov et al., 2009)'
_computing_publication_material 'Olex2 1.5 (Dolomanov et al., 2009)'
_computing_structure_refinement 'SHELXL 2018/3 (Sheldrick, 2015)'
_computing_structure_solution 'SHELXT  (Sheldrick, 2015)'
_diffrn_ambient_environment N~2~
_diffrn_ambient_temperature 149.99(10)
_diffrn_detector 'Hybrid Pixel Array Detector'
_diffrn_detector_area_resol_mean 10.0000
_diffrn_detector_type HyPix
_diffrn_measured_fraction_theta_full 0.995
_diffrn_measured_fraction_theta_max 0.945
_diffrn_measurement_details
;
List of Runs (angles in degrees, time in seconds):

  # Type    Start    End  Width  t~exp~   \w     \q     \k     \f   Frames
#--------------------------------------------------------------------------
  1  \w    -54.00 -25.00   0.50    0.05    -- -100.00  45.00 120.00   58
  2  \w    -52.00 -25.00   0.50    0.05    -- -100.00  45.00  60.00   54
  3  \w    -54.00 -29.00   0.50    0.05    -- -100.00  45.00   0.00   50
  4  \w    -50.00 -25.00   0.50    0.05    -- -100.00  45.00  30.00   50
  5  \w    -54.00 -25.00   0.50    0.05    -- -100.00  45.00 -30.00   58
  6  \w    -74.00 -32.00   0.50    0.05    -- -100.00  61.00-120.00   84
  7  \w    -44.00  27.00   0.50    0.05    --  -44.63  37.00 120.00  142
  8  \w    -33.00  23.00   0.50    0.05    --   44.63 -19.00 -30.00  112
  9  \w    -31.00  39.00   0.50    0.05    --   44.63 -37.00-120.00  140
 10  \w     43.00  68.00   0.50    0.05    --  108.93 -61.00-150.00   50
 11  \w     69.00 107.00   0.50    0.05    --   44.63 145.00  39.00   76
 12  \w     83.00 131.00   0.50    0.05    --  108.93 126.00-128.00   96
 13  \w    135.00 169.00   0.50    0.05    --  108.93 126.00-128.00   68
 14  \w    144.00 175.00   0.50    0.05    --  108.93  61.00-150.00   62
 15  \w     92.00 129.00   0.50    0.05    --  108.93  61.00-150.00   74
 16  \w     96.00 160.00   0.50    0.05    --  108.93  45.00  30.00  128
 17  \w     37.00  64.00   0.50    0.05    --  108.93 -94.00 150.00   54
 18  \w     50.00  75.00   0.50    0.05    --  108.93-126.00 153.00   50
 19  \w     56.00 125.00   0.50    0.05    --  108.93-145.00 -13.00  138
 20  \w     70.00 101.00   0.50    0.05    --  108.93 -94.00 -60.00   62
 21  \w    -71.00 -46.00   0.50    0.05    --  -44.63 145.00  39.00   50
 22  \w    -92.00 -66.00   0.50    0.05    -- -100.00 137.00 116.16   52
 23  \w   -120.00 -95.00   0.50    0.05    -- -100.00 137.00 116.16   50
 24  \w   -112.00 -65.00   0.50    0.05    -- -100.00 125.00 150.00   94
 25  \w    -65.00 -39.00   0.50    0.05    -- -100.00 125.00 120.00   52
 26  \w   -110.00 -76.00   0.50    0.05    -- -100.00 125.00 120.00   68
 27  \w   -105.00 -79.00   0.50    0.05    -- -100.00 145.00  39.00   52
 28  \w    -95.00 -59.00   0.50    0.05    --  -44.63 126.00-128.00   72
;
_diffrn_measurement_device 'four-circle diffractometer'
_diffrn_measurement_device_type 'ROD, Synergy Custom system, HyPix'
_diffrn_measurement_method '\w scans'
_diffrn_orient_matrix_type 'CrysAlisPro convention (1999,Acta A55,543-557)'
_diffrn_orient_matrix_UB_11 -0.0037191000
_diffrn_orient_matrix_UB_12 -0.1526496000
_diffrn_orient_matrix_UB_13 -0.0150533000
_diffrn_orient_matrix_UB_21 0.0428617000
_diffrn_orient_matrix_UB_22 -0.0346228000
_diffrn_orient_matrix_UB_23 0.0637604000
_diffrn_orient_matrix_UB_31 -0.0857509000
_diffrn_orient_matrix_UB_32 -0.0106764000
_diffrn_orient_matrix_UB_33 0.0084070000
_diffrn_radiation_monochromator mirror
_diffrn_radiation_probe x-ray
_diffrn_radiation_type 'Cu K\a'
_diffrn_radiation_wavelength 1.54184
_diffrn_reflns_av_R_equivalents 0.0367
_diffrn_reflns_av_unetI/netI 0.0253
_diffrn_reflns_Laue_measured_fraction_full 0.995
_diffrn_reflns_Laue_measured_fraction_max 0.945
_diffrn_reflns_limit_h_max 16
_diffrn_reflns_limit_h_min -21
_diffrn_reflns_limit_k_max 12
_diffrn_reflns_limit_k_min -11
_diffrn_reflns_limit_l_max 31
_diffrn_reflns_limit_l_min -25
_diffrn_reflns_number 12974
_diffrn_reflns_point_group_measured_fraction_full 0.995
_diffrn_reflns_point_group_measured_fraction_max 0.945
_diffrn_reflns_theta_full 67.684
_diffrn_reflns_theta_max 76.096
_diffrn_reflns_theta_min 3.790
_diffrn_source 'Rotating-anode X-ray tube'
_diffrn_source_type 'Rigaku (Cu) X-ray Source'
_exptl_absorpt_coefficient_mu 5.404
_exptl_absorpt_correction_T_max 1.00000
_exptl_absorpt_correction_T_min 0.42775
_exptl_absorpt_correction_type multi-scan
_exptl_absorpt_process_details
;
CrysAlisPro 1.171.43.143a (Rigaku Oxford Diffraction, 2024)
Empirical absorption correction using spherical harmonics,
implemented in SCALE3 ABSPACK scaling algorithm.
;
_exptl_crystal_colour 'clear light colourless'
_exptl_crystal_colour_lustre clear
_exptl_crystal_colour_modifier light
_exptl_crystal_colour_primary colourless
_exptl_crystal_density_diffrn 1.629
_exptl_crystal_description block
_exptl_crystal_F_000 1904
_exptl_crystal_size_max 0.25
_exptl_crystal_size_mid 0.12
_exptl_crystal_size_min 0.04
_refine_diff_density_max 1.775
_refine_diff_density_min -1.181
_refine_diff_density_rms 0.085
_refine_ls_extinction_coef 0.00024(4)
_refine_ls_extinction_expression Fc^*^=kFc[1+0.001xFc^2^\l^3^/sin(2\q)]^-1/4^
_refine_ls_extinction_method 'SHELXL-2018/3 (Sheldrick 2018)'
_refine_ls_goodness_of_fit_ref 1.038
_refine_ls_hydrogen_treatment mixed
_refine_ls_matrix_type full
_refine_ls_number_parameters 243
_refine_ls_number_reflns 3856
_refine_ls_number_restraints 0
_refine_ls_restrained_S_all 1.038
_refine_ls_R_factor_all 0.0414
_refine_ls_R_factor_gt 0.0394
_refine_ls_shift/su_max 0.002
_refine_ls_shift/su_mean 0.000
_refine_ls_structure_factor_coef Fsqd
_refine_ls_weighting_details 'w=1/[\s^2^(Fo^2^)+(0.0525P)^2^+12.0932P] where P=(Fo^2^+2Fc^2^)/3'
_refine_ls_weighting_scheme calc
_refine_ls_wR_factor_gt 0.1026
_refine_ls_wR_factor_ref 0.1044
_reflns_Friedel_coverage 0.000
_reflns_number_gt 3623
_reflns_number_total 3856
_reflns_threshold_expression 'I > 2\s(I)'
_cod_data_source_file d4cc06597b3.cif
_cod_data_source_block huyh_1211_auto
_cod_original_cell_volume 3890.75(10)
_cod_database_code 1573800
_shelx_shelxl_version_number 2018/3
_shelx_space_group_comment
;
The symmetry employed for this shelxl refinement is uniquely defined
by the following loop, which should always be used as a source of
symmetry information in preference to the above space-group names.
They are only intended as comments.
;
_shelx_estimated_absorpt_t_max 0.813
_shelx_estimated_absorpt_t_min 0.345
_olex2_refinement_description
;
1. Fixed Uiso
 At 1.2 times of:
  All C(H) groups
 At 1.5 times of:
  All C(H,H,H) groups
2.a Ternary CH refined with riding coordinates:
 C2(H2)
2.b Aromatic/amide H refined with riding coordinates:
 C7(H7), C8(H8), C10(H10), C11(H11), C15(H15), C16(H16), C18(H18), C19(H19)
2.c Idealised Me refined as rotating group:
 C12(H12A,H12B,H12C), C13(H13A,H13B,H13C), C21(H21A,H21B,H21C)
;
_olex2_submission_special_instructions 'No special instructions were received'
_oxdiff_exptl_absorpt_empirical_details
;
Empirical correction (ABSPACK) includes:
- Absorption correction using spherical harmonics
- Frame scaling
;
_oxdiff_exptl_absorpt_empirical_full_max 3.113
_oxdiff_exptl_absorpt_empirical_full_min 0.394

loop_
_space_group_symop_operation_xyz
'x, y, z'
'-x+1/2, y, -z'
'x+1/2, y+1/2, z+1/2'
'-x+1, y+1/2, -z+1/2'
'-x, -y, -z'
'x-1/2, -y, z'
'-x+1/2, -y+1/2, -z+1/2'
'x, -y+1/2, z+1/2'

loop_
_atom_site_label
_atom_site_type_symbol
_atom_site_fract_x
_atom_site_fract_y
_atom_site_fract_z
_atom_site_U_iso_or_equiv
_atom_site_adp_type
_atom_site_occupancy
_atom_site_site_symmetry_order
_atom_site_calc_flag
_atom_site_refinement_flags_posn
_atom_site_refinement_flags_adp
_atom_site_refinement_flags_occupancy
_atom_site_disorder_assembly
_atom_site_disorder_group
Br1 Br 0.63864(2) 0.64313(5) 0.99733(2) 0.05195(16) Uani 1 1 d . . . . .
Br2 Br 0.08193(2) 0.68436(4) 0.50242(2) 0.04780(15) Uani 1 1 d . . . . .
O1 O 0.56323(12) 0.2439(2) 0.74543(9) 0.0342(4) Uani 1 1 d . . . . .
O2 O 0.25475(12) 0.40751(19) 0.80564(8) 0.0295(4) Uani 1 1 d . . . . .
N1 N 0.34179(12) 0.5047(2) 0.76416(8) 0.0178(4) Uani 1 1 d . . . . .
H1 H 0.3677(18) 0.569(3) 0.7623(13) 0.019(7) Uiso 1 1 d . . . . .
C1 C 0.44888(15) 0.3125(2) 0.77867(11) 0.0215(5) Uani 1 1 d . . . . .
C2 C 0.36416(14) 0.3790(2) 0.74217(10) 0.0186(5) Uani 1 1 d . . . . .
H2 H 0.318546 0.311254 0.737841 0.022 Uiso 1 1 calc R U . . .
C3 C 0.37347(15) 0.4028(2) 0.68374(10) 0.0206(5) Uani 1 1 d . . . . .
C4 C 0.44700(16) 0.3606(2) 0.68053(11) 0.0240(5) Uani 1 1 d . . . . .
C5 C 0.49589(15) 0.3008(2) 0.73548(11) 0.0242(5) Uani 1 1 d . . . . .
C6 C 0.49740(15) 0.3945(2) 0.83148(10) 0.0221(5) Uani 1 1 d . . . . .
C7 C 0.46456(16) 0.4104(3) 0.87618(11) 0.0277(5) Uani 1 1 d . . . . .
H7 H 0.412873 0.368674 0.873230 0.033 Uiso 1 1 calc R U . . .
C8 C 0.50554(17) 0.4854(3) 0.92456(11) 0.0331(6) Uani 1 1 d . . . . .
H8 H 0.481078 0.498416 0.953739 0.040 Uiso 1 1 calc R U . . .
C9 C 0.58228(16) 0.5413(3) 0.93009(11) 0.0324(6) Uani 1 1 d . . . . .
C10 C 0.61749(16) 0.5275(3) 0.88715(12) 0.0316(6) Uani 1 1 d . . . . .
H10 H 0.670189 0.566852 0.891142 0.038 Uiso 1 1 calc R U . . .
C11 C 0.57432(16) 0.4551(3) 0.83803(11) 0.0259(5) Uani 1 1 d . . . . .
H11 H 0.597776 0.446616 0.808114 0.031 Uiso 1 1 calc R U . . .
C12 C 0.43375(18) 0.1668(3) 0.79612(13) 0.0317(6) Uani 1 1 d . . . . .
H12A H 0.487237 0.119874 0.812265 0.048 Uiso 1 1 calc R U . . .
H12B H 0.398986 0.117157 0.762328 0.048 Uiso 1 1 calc R U . . .
H12C H 0.405393 0.170631 0.824889 0.048 Uiso 1 1 calc R U . . .
C13 C 0.4795(2) 0.3616(3) 0.63078(13) 0.0337(6) Uani 1 1 d . . . . .
H13A H 0.435726 0.393432 0.596347 0.051 Uiso 1 1 calc R U . . .
H13B H 0.496393 0.269224 0.624277 0.051 Uiso 1 1 calc R U . . .
H13C H 0.527613 0.422705 0.639236 0.051 Uiso 1 1 calc R U . . .
C14 C 0.30448(16) 0.4669(3) 0.63806(10) 0.0233(5) Uani 1 1 d . . . . .
C15 C 0.22476(17) 0.4107(3) 0.62204(12) 0.0309(6) Uani 1 1 d . . . . .
H15 H 0.215673 0.328962 0.639751 0.037 Uiso 1 1 calc R U . . .
C16 C 0.15865(18) 0.4722(3) 0.58069(12) 0.0348(6) Uani 1 1 d . . . . .
H16 H 0.104739 0.432378 0.569364 0.042 Uiso 1 1 calc R U . . .
C17 C 0.17258(17) 0.5924(3) 0.55626(11) 0.0319(6) Uani 1 1 d . . . . .
C18 C 0.25057(19) 0.6504(3) 0.57093(11) 0.0325(6) Uani 1 1 d . . . . .
H18 H 0.258991 0.732821 0.553434 0.039 Uiso 1 1 calc R U . . .
C19 C 0.31674(17) 0.5865(3) 0.61170(11) 0.0280(5) Uani 1 1 d . . . . .
H19 H 0.370933 0.624915 0.621659 0.034 Uiso 1 1 calc R U . . .
C20 C 0.29057(14) 0.5086(3) 0.79595(10) 0.0214(5) Uani 1 1 d . . . . .
C21 C 0.28129(19) 0.6465(3) 0.81987(13) 0.0328(6) Uani 1 1 d . . . . .
H21A H 0.223024 0.675677 0.804567 0.049 Uiso 1 1 calc R U . . .
H21B H 0.316636 0.712467 0.808838 0.049 Uiso 1 1 calc R U . . .
H21C H 0.298185 0.641198 0.861769 0.049 Uiso 1 1 calc R U . . .

loop_
_atom_site_aniso_label
_atom_site_aniso_U_11
_atom_site_aniso_U_22
_atom_site_aniso_U_33
_atom_site_aniso_U_23
_atom_site_aniso_U_13
_atom_site_aniso_U_12
Br1 0.0313(2) 0.0880(3) 0.0317(2) -0.01776(17) 0.00370(14) -0.01271(17)
Br2 0.0409(2) 0.0604(3) 0.0346(2) 0.00658(15) 0.00217(14) 0.02002(16)
O1 0.0265(9) 0.0309(10) 0.0470(11) -0.0050(9) 0.0146(8) 0.0079(8)
O2 0.0307(9) 0.0298(10) 0.0342(10) -0.0017(8) 0.0191(8) -0.0060(8)
N1 0.0186(9) 0.0154(9) 0.0206(9) 0.0001(7) 0.0081(8) -0.0009(8)
C1 0.0199(11) 0.0191(11) 0.0265(12) 0.0035(9) 0.0087(10) 0.0026(9)
C2 0.0190(11) 0.0183(10) 0.0193(10) 0.0004(8) 0.0074(9) 0.0008(9)
C3 0.0249(12) 0.0176(10) 0.0211(11) -0.0028(9) 0.0099(9) -0.0032(9)
C4 0.0285(13) 0.0201(11) 0.0276(12) -0.0051(9) 0.0148(10) -0.0026(9)
C5 0.0228(12) 0.0186(11) 0.0327(13) -0.0041(10) 0.0113(10) -0.0009(9)
C6 0.0200(11) 0.0223(11) 0.0232(11) 0.0068(9) 0.0061(9) 0.0049(9)
C7 0.0210(12) 0.0392(15) 0.0215(12) 0.0086(11) 0.0051(9) 0.0007(11)
C8 0.0266(13) 0.0529(17) 0.0189(12) 0.0062(12) 0.0063(10) 0.0009(12)
C9 0.0233(13) 0.0476(16) 0.0212(12) 0.0006(11) 0.0001(10) 0.0014(11)
C10 0.0213(12) 0.0364(15) 0.0367(14) -0.0011(12) 0.0089(11) -0.0018(11)
C11 0.0223(12) 0.0276(12) 0.0297(13) 0.0030(10) 0.0108(10) 0.0021(10)
C12 0.0297(14) 0.0204(12) 0.0453(16) 0.0086(11) 0.0127(12) 0.0042(10)
C13 0.0424(16) 0.0318(14) 0.0367(15) -0.0065(12) 0.0264(13) -0.0006(12)
C14 0.0279(12) 0.0266(12) 0.0169(10) -0.0034(9) 0.0095(9) 0.0009(10)
C15 0.0281(13) 0.0333(14) 0.0310(13) 0.0027(11) 0.0093(11) -0.0014(11)
C16 0.0262(13) 0.0425(16) 0.0337(14) 0.0001(12) 0.0073(11) -0.0010(12)
C17 0.0340(14) 0.0404(15) 0.0197(12) 0.0000(11) 0.0064(10) 0.0137(12)
C18 0.0409(16) 0.0340(14) 0.0219(12) 0.0048(11) 0.0094(11) 0.0030(12)
C19 0.0307(13) 0.0313(13) 0.0213(12) -0.0001(10) 0.0073(10) -0.0030(11)
C20 0.0194(11) 0.0249(12) 0.0201(11) -0.0008(9) 0.0069(9) -0.0001(9)
C21 0.0351(15) 0.0288(14) 0.0407(15) -0.0074(12) 0.0210(13) 0.0004(11)

loop_
_atom_type_symbol
_atom_type_description
_atom_type_scat_dispersion_real
_atom_type_scat_dispersion_imag
_atom_type_scat_source
C C 0.0181 0.0091 'International Tables Vol C Tables 4.2.6.8 and 6.1.1.4'
H H 0.0000 0.0000 'International Tables Vol C Tables 4.2.6.8 and 6.1.1.4'
Br Br -0.6763 1.2805 'International Tables Vol C Tables 4.2.6.8 and 6.1.1.4'
N N 0.0311 0.0180 'International Tables Vol C Tables 4.2.6.8 and 6.1.1.4'
O O 0.0492 0.0322 'International Tables Vol C Tables 4.2.6.8 and 6.1.1.4'

loop_
_geom_angle_atom_site_label_1
_geom_angle_atom_site_label_2
_geom_angle_atom_site_label_3
_geom_angle
_geom_angle_site_symmetry_1
_geom_angle_site_symmetry_3
_geom_angle_publ_flag
C2 N1 H1 117(2) . . ?
C20 N1 H1 120(2) . . ?
C20 N1 C2 122.7(2) . . ?
C5 C1 C2 102.76(19) . . ?
C5 C1 C12 107.3(2) . . ?
C6 C1 C2 114.17(19) . . ?
C6 C1 C5 112.1(2) . . ?
C6 C1 C12 110.2(2) . . ?
C12 C1 C2 110.0(2) . . ?
N1 C2 C1 116.31(19) . . ?
N1 C2 H2 108.6 . . ?
N1 C2 C3 110.20(19) . . ?
C1 C2 H2 108.6 . . ?
C3 C2 C1 104.41(18) . . ?
C3 C2 H2 108.6 . . ?
C4 C3 C2 113.3(2) . . ?
C4 C3 C14 127.5(2) . . ?
C14 C3 C2 119.2(2) . . ?
C3 C4 C5 109.1(2) . . ?
C3 C4 C13 130.1(3) . . ?
C5 C4 C13 120.8(2) . . ?
O1 C5 C1 124.1(2) . . ?
O1 C5 C4 125.5(2) . . ?
C4 C5 C1 110.4(2) . . ?
C7 C6 C1 119.3(2) . . ?
C11 C6 C1 123.3(2) . . ?
C11 C6 C7 117.4(2) . . ?
C6 C7 H7 119.2 . . ?
C8 C7 C6 121.5(2) . . ?
C8 C7 H7 119.2 . . ?
C7 C8 H8 120.3 . . ?
C9 C8 C7 119.4(2) . . ?
C9 C8 H8 120.3 . . ?
C8 C9 Br1 119.0(2) . . ?
C8 C9 C10 121.1(3) . . ?
C10 C9 Br1 119.9(2) . . ?
C9 C10 H10 120.6 . . ?
C9 C10 C11 118.7(2) . . ?
C11 C10 H10 120.6 . . ?
C6 C11 H11 119.1 . . ?
C10 C11 C6 121.8(2) . . ?
C10 C11 H11 119.1 . . ?
C1 C12 H12A 109.5 . . ?
C1 C12 H12B 109.5 . . ?
C1 C12 H12C 109.5 . . ?
H12A C12 H12B 109.5 . . ?
H12A C12 H12C 109.5 . . ?
H12B C12 H12C 109.5 . . ?
C4 C13 H13A 109.5 . . ?
C4 C13 H13B 109.5 . . ?
C4 C13 H13C 109.5 . . ?
H13A C13 H13B 109.5 . . ?
H13A C13 H13C 109.5 . . ?
H13B C13 H13C 109.5 . . ?
C15 C14 C3 120.2(2) . . ?
C19 C14 C3 121.0(2) . . ?
C19 C14 C15 118.8(2) . . ?
C14 C15 H15 119.5 . . ?
C16 C15 C14 121.0(3) . . ?
C16 C15 H15 119.5 . . ?
C15 C16 H16 120.6 . . ?
C17 C16 C15 118.8(3) . . ?
C17 C16 H16 120.6 . . ?
C16 C17 Br2 119.7(2) . . ?
C18 C17 Br2 118.5(2) . . ?
C18 C17 C16 121.7(3) . . ?
C17 C18 H18 120.5 . . ?
C17 C18 C19 119.0(3) . . ?
C19 C18 H18 120.5 . . ?
C14 C19 H19 119.7 . . ?
C18 C19 C14 120.7(3) . . ?
C18 C19 H19 119.7 . . ?
O2 C20 N1 123.0(2) . . ?
O2 C20 C21 121.9(2) . . ?
N1 C20 C21 115.0(2) . . ?
C20 C21 H21A 109.5 . . ?
C20 C21 H21B 109.5 . . ?
C20 C21 H21C 109.5 . . ?
H21A C21 H21B 109.5 . . ?
H21A C21 H21C 109.5 . . ?
H21B C21 H21C 109.5 . . ?

loop_
_geom_bond_atom_site_label_1
_geom_bond_atom_site_label_2
_geom_bond_distance
_geom_bond_site_symmetry_2
_geom_bond_publ_flag
Br1 C9 1.906(3) . ?
Br2 C17 1.902(3) . ?
O1 C5 1.224(3) . ?
O2 C20 1.228(3) . ?
N1 H1 0.78(3) . ?
N1 C2 1.449(3) . ?
N1 C20 1.349(3) . ?
C1 C2 1.569(3) . ?
C1 C5 1.530(3) . ?
C1 C6 1.525(3) . ?
C1 C12 1.540(3) . ?
C2 H2 1.0000 . ?
C2 C3 1.519(3) . ?
C3 C4 1.343(3) . ?
C3 C14 1.476(3) . ?
C4 C5 1.462(4) . ?
C4 C13 1.501(3) . ?
C6 C7 1.398(3) . ?
C6 C11 1.396(3) . ?
C7 H7 0.9500 . ?
C7 C8 1.382(4) . ?
C8 H8 0.9500 . ?
C8 C9 1.380(4) . ?
C9 C10 1.383(4) . ?
C10 H10 0.9500 . ?
C10 C11 1.390(4) . ?
C11 H11 0.9500 . ?
C12 H12A 0.9800 . ?
C12 H12B 0.9800 . ?
C12 H12C 0.9800 . ?
C13 H13A 0.9800 . ?
C13 H13B 0.9800 . ?
C13 H13C 0.9800 . ?
C14 C15 1.395(4) . ?
C14 C19 1.390(4) . ?
C15 H15 0.9500 . ?
C15 C16 1.385(4) . ?
C16 H16 0.9500 . ?
C16 C17 1.381(4) . ?
C17 C18 1.377(4) . ?
C18 H18 0.9500 . ?
C18 C19 1.390(4) . ?
C19 H19 0.9500 . ?
C20 C21 1.506(4) . ?
C21 H21A 0.9800 . ?
C21 H21B 0.9800 . ?
C21 H21C 0.9800 . ?

loop_
_geom_torsion_atom_site_label_1
_geom_torsion_atom_site_label_2
_geom_torsion_atom_site_label_3
_geom_torsion_atom_site_label_4
_geom_torsion
_geom_torsion_site_symmetry_1
_geom_torsion_site_symmetry_2
_geom_torsion_site_symmetry_3
_geom_torsion_site_symmetry_4
_geom_torsion_publ_flag
Br1 C9 C10 C11 -178.7(2) . . . . ?
Br2 C17 C18 C19 177.8(2) . . . . ?
N1 C2 C3 C4 126.4(2) . . . . ?
N1 C2 C3 C14 -53.6(3) . . . . ?
C1 C2 C3 C4 0.8(3) . . . . ?
C1 C2 C3 C14 -179.2(2) . . . . ?
C1 C6 C7 C8 -179.0(2) . . . . ?
C1 C6 C11 C10 -179.0(2) . . . . ?
C2 N1 C20 O2 -4.8(4) . . . . ?
C2 N1 C20 C21 174.2(2) . . . . ?
C2 C1 C5 O1 -174.1(2) . . . . ?
C2 C1 C5 C4 3.0(3) . . . . ?
C2 C1 C6 C7 66.2(3) . . . . ?
C2 C1 C6 C11 -114.2(3) . . . . ?
C2 C3 C4 C5 1.1(3) . . . . ?
C2 C3 C4 C13 177.9(2) . . . . ?
C2 C3 C14 C15 -55.3(3) . . . . ?
C2 C3 C14 C19 122.4(2) . . . . ?
C3 C4 C5 O1 174.4(2) . . . . ?
C3 C4 C5 C1 -2.7(3) . . . . ?
C3 C14 C15 C16 177.7(2) . . . . ?
C3 C14 C19 C18 -176.5(2) . . . . ?
C4 C3 C14 C15 124.7(3) . . . . ?
C4 C3 C14 C19 -57.6(4) . . . . ?
C5 C1 C2 N1 -123.9(2) . . . . ?
C5 C1 C2 C3 -2.2(2) . . . . ?
C5 C1 C6 C7 -177.5(2) . . . . ?
C5 C1 C6 C11 2.1(3) . . . . ?
C6 C1 C2 N1 -2.3(3) . . . . ?
C6 C1 C2 C3 119.3(2) . . . . ?
C6 C1 C5 O1 62.9(3) . . . . ?
C6 C1 C5 C4 -120.0(2) . . . . ?
C6 C7 C8 C9 -2.8(4) . . . . ?
C7 C6 C11 C10 0.6(4) . . . . ?
C7 C8 C9 Br1 -179.4(2) . . . . ?
C7 C8 C9 C10 2.3(4) . . . . ?
C8 C9 C10 C11 -0.5(4) . . . . ?
C9 C10 C11 C6 -1.0(4) . . . . ?
C11 C6 C7 C8 1.3(4) . . . . ?
C12 C1 C2 N1 122.1(2) . . . . ?
C12 C1 C2 C3 -116.2(2) . . . . ?
C12 C1 C5 O1 -58.2(3) . . . . ?
C12 C1 C5 C4 118.9(2) . . . . ?
C12 C1 C6 C7 -58.2(3) . . . . ?
C12 C1 C6 C11 121.5(3) . . . . ?
C13 C4 C5 O1 -2.8(4) . . . . ?
C13 C4 C5 C1 -179.8(2) . . . . ?
C14 C3 C4 C5 -178.9(2) . . . . ?
C14 C3 C4 C13 -2.0(4) . . . . ?
C14 C15 C16 C17 -1.4(4) . . . . ?
C15 C14 C19 C18 1.2(4) . . . . ?
C15 C16 C17 Br2 -176.6(2) . . . . ?
C15 C16 C17 C18 1.6(4) . . . . ?
C16 C17 C18 C19 -0.5(4) . . . . ?
C17 C18 C19 C14 -1.0(4) . . . . ?
C19 C14 C15 C16 0.0(4) . . . . ?
C20 N1 C2 C1 -96.4(3) . . . . ?
C20 N1 C2 C3 145.1(2) . . . . ?
